data_4121503
loop_
_publ_author_name
'Ward, Ashleigh L.'
'Lukens, Wayne W.'
'Lu, Connie C.'
'Arnold, John'

_publ_section_title
;
 Photochemical route to actinide-transition metal bonds: synthesis,
 characterization and reactivity of a series of thorium and uranium
 heterobimetallic complexes.
;
_journal_issue 9
_journal_name_full 'Journal of the American Chemical Society'
_journal_page_first 3647
_journal_page_last 3654
_journal_paper_doi 10.1021/ja413192m
_journal_volume 136
_journal_year 2014
_chemical_formula_sum 'C52.5 H72 Co N4 O3 P3 U'
_chemical_formula_weight 1197.01
_chemical_name_common 'Complex 7'
_space_group_IT_number 2
_symmetry_cell_setting triclinic
_symmetry_space_group_name_Hall '-P 1'
_symmetry_space_group_name_H-M 'P -1'
_atom_sites_solution_hydrogens geom
_atom_sites_solution_primary direct
_atom_sites_solution_secondary difmap
_audit_creation_method SHELXL-97
_cell_angle_alpha 73.8300(10)
_cell_angle_beta 89.0240(10)
_cell_angle_gamma 80.5410(10)
_cell_formula_units_Z 4
_cell_length_a 14.0553(4)
_cell_length_b 18.7308(5)
_cell_length_c 22.2945(6)
_cell_measurement_reflns_used 9208
_cell_measurement_temperature 100(2)
_cell_measurement_theta_max 25.44
_cell_measurement_theta_min 2.47
_cell_volume 5558.0(3)
_computing_cell_refinement 'Bruker SAINT'
_computing_data_collection 'Bruker APEX2'
_computing_data_reduction 'Bruker SAINT'
_computing_molecular_graphics ORTEP-32
_computing_publication_material WinGX
_computing_structure_refinement 'SHELXL-97 (Sheldrick, 2008)'
_computing_structure_solution 'SHELXS-97 (Sheldrick, 2008)'
_diffrn_ambient_temperature 100(2)
_diffrn_detector_area_resol_mean 8.366
_diffrn_measured_fraction_theta_full 1.000
_diffrn_measured_fraction_theta_max 0.997
_diffrn_measurement_device_type 'Bruker APEX-II CCD'
_diffrn_measurement_method '\f and \w scans'
_diffrn_radiation_monochromator 'QUAZAR multilayer mirrors'
_diffrn_radiation_source 'fine-focus sealed tube'
_diffrn_radiation_type MoK\a
_diffrn_radiation_wavelength 0.71073
_diffrn_reflns_av_R_equivalents 0.0521
_diffrn_reflns_av_sigmaI/netI 0.0514
_diffrn_reflns_limit_h_max 16
_diffrn_reflns_limit_h_min -16
_diffrn_reflns_limit_k_max 22
_diffrn_reflns_limit_k_min -22
_diffrn_reflns_limit_l_max 26
_diffrn_reflns_limit_l_min -26
_diffrn_reflns_number 99217
_diffrn_reflns_theta_full 25.00
_diffrn_reflns_theta_max 25.45
_diffrn_reflns_theta_min 1.47
_exptl_absorpt_coefficient_mu 3.337
_exptl_absorpt_correction_T_max 0.8509
_exptl_absorpt_correction_T_min 0.7761
_exptl_absorpt_correction_type multi-scan
_exptl_absorpt_process_details SADABS
_exptl_crystal_colour red
_exptl_crystal_density_diffrn 1.431
_exptl_crystal_density_meas a
_exptl_crystal_density_method 'not measured'
_exptl_crystal_description block
_exptl_crystal_F_000 2412
_exptl_crystal_size_max 0.08
_exptl_crystal_size_mid 0.06
_exptl_crystal_size_min 0.05
_platon_squeeze_details
;
;
_refine_diff_density_max 2.477
_refine_diff_density_min -2.785
_refine_diff_density_rms 0.130
_refine_ls_extinction_method none
_refine_ls_goodness_of_fit_ref 1.057
_refine_ls_hydrogen_treatment constr
_refine_ls_matrix_type full
_refine_ls_number_parameters 1169
_refine_ls_number_reflns 20479
_refine_ls_number_restraints 0
_refine_ls_restrained_S_all 1.057
_refine_ls_R_factor_all 0.0598
_refine_ls_R_factor_gt 0.0439
_refine_ls_shift/su_max 0.009
_refine_ls_shift/su_mean 0.000
_refine_ls_structure_factor_coef Fsqd
_refine_ls_weighting_details 'calc w=1/[\s^2^(Fo^2^)+(0.0369P)^2^+20.0669P] where P=(Fo^2^+2Fc^2^)/3'
_refine_ls_weighting_scheme calc
_refine_ls_wR_factor_gt 0.0937
_refine_ls_wR_factor_ref 0.0986
_reflns_number_gt 16355
_reflns_number_total 20479
_reflns_threshold_expression >2sigma(I)
_cod_data_source_file ja413192m_si_002.cif
_cod_data_source_block shelxl
_cod_depositor_comments
;
The following automatic conversions were performed:

'_symmetry_cell_setting' value 'Triclinic' changed to 'triclinic'
according to
/usr/data/users/saulius/crontab/automatic-downloads/current/ACS/lib/dictionaries/cif_core.dic
dictionary named 'cif_core.dic' version 2.4.2 from 2011-04-26.

Automatic conversion script
Id: cif_fix_values 2281 2013-09-26 08:29:07Z andrius 
;
_cod_original_sg_symbol_H-M P-1
_cod_database_code 4121503

loop_
_symmetry_equiv_pos_as_xyz
'x, y, z'
'-x, -y, -z'

loop_
_atom_site_label
_atom_site_type_symbol
_atom_site_fract_x
_atom_site_fract_y
_atom_site_fract_z
_atom_site_U_iso_or_equiv
_atom_site_adp_type
_atom_site_occupancy
_atom_site_symmetry_multiplicity
_atom_site_calc_flag
_atom_site_refinement_flags
C1 C 0.3226(3) 0.1155(3) 0.1688(3) 0.0171(11) Uani 1 1 d .
C2 C 0.3438(3) 0.0381(3) 0.1777(3) 0.0221(13) Uani 1 1 d .
H2 H 0.3604 0.0052 0.2183 0.027 Uiso 1 1 calc R
C3 C 0.3406(4) 0.0091(3) 0.1268(3) 0.0270(14) Uani 1 1 d .
H3 H 0.3539 -0.0438 0.1326 0.032 Uiso 1 1 calc R
C4 C 0.3179(4) 0.0579(4) 0.0675(3) 0.0309(15) Uani 1 1 d .
H4 H 0.3182 0.0381 0.0326 0.037 Uiso 1 1 calc R
C5 C 0.2949(4) 0.1346(3) 0.0587(3) 0.0256(13) Uani 1 1 d .
H5 H 0.2789 0.1670 0.0179 0.031 Uiso 1 1 calc R
C6 C 0.2949(3) 0.1652(3) 0.1092(3) 0.0198(12) Uani 1 1 d .
C7 C 0.4213(3) 0.1839(3) 0.2140(2) 0.0161(11) Uani 1 1 d .
C8 C 0.5070(3) 0.1509(3) 0.1951(3) 0.0188(12) Uani 1 1 d .
H8 H 0.5090 0.1082 0.1798 0.023 Uiso 1 1 calc R
C9 C 0.5918(4) 0.1808(3) 0.1986(3) 0.0248(13) Uani 1 1 d .
H9 H 0.6510 0.1591 0.1848 0.030 Uiso 1 1 calc R
C10 C 0.5876(4) 0.2418(3) 0.2224(3) 0.0282(14) Uani 1 1 d .
H10 H 0.6449 0.2613 0.2258 0.034 Uiso 1 1 calc R
C11 C 0.5012(4) 0.2751(3) 0.2413(3) 0.0267(13) Uani 1 1 d .
H11 H 0.5002 0.3164 0.2584 0.032 Uiso 1 1 calc R
C12 C 0.4144(3) 0.2483(3) 0.2355(2) 0.0175(12) Uani 1 1 d .
C13 C 0.3174(3) 0.1064(3) 0.2810(2) 0.0155(11) Uani 1 1 d .
C14 C 0.3932(4) 0.0624(3) 0.3197(3) 0.0223(12) Uani 1 1 d .
H14 H 0.4573 0.0618 0.3055 0.027 Uiso 1 1 calc R
C15 C 0.3766(4) 0.0194(3) 0.3789(3) 0.0256(13) Uani 1 1 d .
H15 H 0.4289 -0.0099 0.4059 0.031 Uiso 1 1 calc R
C16 C 0.2827(4) 0.0198(3) 0.3985(3) 0.0257(13) Uani 1 1 d .
H16 H 0.2704 -0.0114 0.4384 0.031 Uiso 1 1 calc R
C17 C 0.2060(4) 0.0651(3) 0.3604(3) 0.0203(12) Uani 1 1 d .
H17 H 0.1420 0.0649 0.3747 0.024 Uiso 1 1 calc R
C18 C 0.2221(3) 0.1112(3) 0.3012(2) 0.0162(11) Uani 1 1 d .
C19 C 0.0515(3) 0.1526(3) 0.2790(3) 0.0184(12) Uani 1 1 d .
H19A H 0.0331 0.1751 0.3136 0.022 Uiso 1 1 calc R
H19B H 0.0477 0.0982 0.2937 0.022 Uiso 1 1 calc R
C20 C -0.1486(4) 0.2108(3) 0.2514(3) 0.0215(12) Uani 1 1 d .
H20 H -0.2004 0.2272 0.2178 0.026 Uiso 1 1 calc R
C21 C -0.1740(4) 0.1397(3) 0.2982(3) 0.0293(14) Uani 1 1 d .
H21A H -0.1246 0.1208 0.3319 0.044 Uiso 1 1 calc R
H21B H -0.1765 0.1008 0.2768 0.044 Uiso 1 1 calc R
H21C H -0.2369 0.1519 0.3157 0.044 Uiso 1 1 calc R
C22 C -0.1545(4) 0.2749(3) 0.2819(3) 0.0299(14) Uani 1 1 d .
H22A H -0.2202 0.2863 0.2961 0.045 Uiso 1 1 calc R
H22B H -0.1382 0.3198 0.2515 0.045 Uiso 1 1 calc R
H22C H -0.1089 0.2597 0.3177 0.045 Uiso 1 1 calc R
C23 C -0.0403(4) 0.1172(3) 0.1806(3) 0.0238(13) Uani 1 1 d .
H23 H -0.0596 0.0761 0.2156 0.029 Uiso 1 1 calc R
C24 C -0.1181(4) 0.1379(3) 0.1283(3) 0.0315(15) Uani 1 1 d .
H24A H -0.1031 0.1802 0.0943 0.047 Uiso 1 1 calc R
H24B H -0.1812 0.1523 0.1448 0.047 Uiso 1 1 calc R
H24C H -0.1196 0.0943 0.1123 0.047 Uiso 1 1 calc R
C25 C 0.2689(4) 0.2985(3) 0.0476(3) 0.0297(14) Uani 1 1 d .
H25A H 0.2155 0.2985 0.0192 0.036 Uiso 1 1 calc R
H25B H 0.3310 0.2911 0.0267 0.036 Uiso 1 1 calc R
C26 C 0.1616(9) 0.4520(4) 0.0079(3) 0.102(5) Uani 1 1 d .
H26 H 0.1028 0.4277 0.0109 0.122 Uiso 1 1 calc R
C27 C 0.1316(11) 0.5256(5) 0.0301(4) 0.137(6) Uani 1 1 d .
H27A H 0.1866 0.5525 0.0266 0.205 Uiso 1 1 calc R
H27B H 0.1122 0.5116 0.0736 0.205 Uiso 1 1 calc R
H27C H 0.0775 0.5583 0.0037 0.205 Uiso 1 1 calc R
C31 C 0.3156(4) 0.3405(3) 0.2791(3) 0.0221(12) Uani 1 1 d .
H31A H 0.3482 0.3827 0.2563 0.027 Uiso 1 1 calc R
H31B H 0.3434 0.3198 0.3221 0.027 Uiso 1 1 calc R
C32 C 0.2032(4) 0.5109(3) 0.2009(3) 0.0309(14) Uani 1 1 d .
H32A H 0.1840 0.5657 0.1909 0.046 Uiso 1 1 calc R
H32B H 0.1753 0.4924 0.1692 0.046 Uiso 1 1 calc R
H32C H 0.2737 0.4984 0.2012 0.046 Uiso 1 1 calc R
C33 C 0.1666(4) 0.4740(3) 0.2650(3) 0.0249(13) Uani 1 1 d .
H33 H 0.0956 0.4923 0.2641 0.030 Uiso 1 1 calc R
C34 C 0.2117(5) 0.4978(3) 0.3166(3) 0.0379(16) Uani 1 1 d .
H34A H 0.2797 0.4741 0.3232 0.057 Uiso 1 1 calc R
H34B H 0.1772 0.4818 0.3553 0.057 Uiso 1 1 calc R
H34C H 0.2072 0.5527 0.3043 0.057 Uiso 1 1 calc R
C35 C 0.0415(4) 0.3593(3) 0.3663(3) 0.0313(14) Uani 1 1 d .
H35A H 0.0056 0.3430 0.3366 0.047 Uiso 1 1 calc R
H35B H 0.0276 0.4144 0.3568 0.047 Uiso 1 1 calc R
H35C H 0.0221 0.3367 0.4088 0.047 Uiso 1 1 calc R
C36 C 0.1501(4) 0.3339(3) 0.3608(3) 0.0249(13) Uani 1 1 d .
H36 H 0.1860 0.3560 0.3876 0.030 Uiso 1 1 calc R
C37 C 0.1772(4) 0.2481(3) 0.3831(3) 0.0298(14) Uani 1 1 d .
H37A H 0.1570 0.2298 0.4262 0.045 Uiso 1 1 calc R
H37B H 0.2473 0.2338 0.3813 0.045 Uiso 1 1 calc R
H37C H 0.1448 0.2257 0.3560 0.045 Uiso 1 1 calc R
C38 C 0.0092(3) 0.3815(3) 0.1610(3) 0.0178(12) Uani 1 1 d .
C39 C -0.1353(4) 0.3304(3) 0.1179(3) 0.0318(15) Uani 1 1 d .
C40 C 0.0387(4) 0.2773(3) 0.0748(3) 0.0293(14) Uani 1 1 d .
C41 C -0.0046(4) -0.3635(3) 0.3455(3) 0.0318(15) Uani 1 1 d .
C42 C -0.0409(4) -0.2539(3) 0.4253(3) 0.0301(15) Uani 1 1 d .
C43 C -0.2976(3) -0.1404(3) 0.3890(3) 0.0213(13) Uani 1 1 d .
C44 C -0.3245(3) -0.0928(3) 0.3279(2) 0.0167(12) Uani 1 1 d .
C45 C -0.3450(3) -0.0157(3) 0.3175(3) 0.0185(12) Uani 1 1 d .
H45 H -0.3592 0.0160 0.2762 0.022 Uiso 1 1 calc R
C46 C -0.3452(4) 0.0160(3) 0.3666(3) 0.0236(13) Uani 1 1 d .
H46 H -0.3595 0.0691 0.3592 0.028 Uiso 1 1 calc R
C47 C -0.3243(4) -0.0301(3) 0.4266(3) 0.0295(14) Uani 1 1 d .
H47 H -0.3271 -0.0085 0.4606 0.035 Uiso 1 1 calc R
C48 C -0.2995(4) -0.1074(3) 0.4380(3) 0.0259(13) Uani 1 1 d .
H48 H -0.2836 -0.1382 0.4794 0.031 Uiso 1 1 calc R
C49 C -0.5073(4) -0.1305(3) 0.3017(3) 0.0216(12) Uani 1 1 d .
H49 H -0.5101 -0.0866 0.3156 0.026 Uiso 1 1 calc R
C50 C -0.5907(4) -0.1608(3) 0.2989(3) 0.0292(14) Uani 1 1 d .
H50 H -0.6506 -0.1384 0.3114 0.035 Uiso 1 1 calc R
C51 C -0.5847(4) -0.2240(3) 0.2777(3) 0.0378(17) Uani 1 1 d .
H51 H -0.6415 -0.2442 0.2746 0.045 Uiso 1 1 calc R
C52 C -0.4982(4) -0.2582(3) 0.2609(3) 0.0372(17) Uani 1 1 d .
H52 H -0.4961 -0.3012 0.2460 0.045 Uiso 1 1 calc R
C53 C -0.4126(4) -0.2299(3) 0.2656(3) 0.0271(14) Uani 1 1 d .
C54 C -0.4210(3) -0.1642(3) 0.2844(3) 0.0190(12) Uani 1 1 d .
C55 C -0.3166(3) -0.0878(3) 0.2170(2) 0.0150(11) Uani 1 1 d .
C56 C -0.3920(4) -0.0424(3) 0.1780(3) 0.0181(12) Uani 1 1 d .
H56 H -0.4563 -0.0409 0.1922 0.022 Uiso 1 1 calc R
C57 C -0.3750(4) 0.0005(3) 0.1192(3) 0.0225(13) Uani 1 1 d .
H57 H -0.4269 0.0316 0.0928 0.027 Uiso 1 1 calc R
C58 C -0.2807(4) -0.0023(3) 0.0986(3) 0.0207(12) Uani 1 1 d .
H58 H -0.2679 0.0284 0.0585 0.025 Uiso 1 1 calc R
C59 C -0.2054(4) -0.0494(3) 0.1363(2) 0.0186(12) Uani 1 1 d .
H59 H -0.1416 -0.0515 0.1214 0.022 Uiso 1 1 calc R
C60 C -0.2217(3) -0.0941(3) 0.1963(2) 0.0157(11) Uani 1 1 d .
C61 C -0.0512(3) -0.1358(3) 0.2191(3) 0.0208(12) Uani 1 1 d .
H61A H -0.0475 -0.0815 0.2029 0.025 Uiso 1 1 calc R
H61B H -0.0322 -0.1600 0.1855 0.025 Uiso 1 1 calc R
C62 C 0.0381(4) -0.0957(3) 0.3160(3) 0.0230(13) Uani 1 1 d .
H62 H 0.0575 -0.0554 0.2805 0.028 Uiso 1 1 calc R
C63 C 0.1144(4) -0.1136(3) 0.3690(3) 0.0326(15) Uani 1 1 d .
H63A H 0.1139 -0.0691 0.3839 0.049 Uiso 1 1 calc R
H63B H 0.1783 -0.1277 0.3533 0.049 Uiso 1 1 calc R
H63C H 0.0997 -0.1555 0.4034 0.049 Uiso 1 1 calc R
C64 C -0.0607(4) -0.0647(3) 0.3368(3) 0.0270(13) Uani 1 1 d .
H64A H -0.0815 -0.1031 0.3718 0.040 Uiso 1 1 calc R
H64B H -0.1077 -0.0516 0.3018 0.040 Uiso 1 1 calc R
H64C H -0.0561 -0.0197 0.3500 0.040 Uiso 1 1 calc R
C65 C 0.1493(4) -0.1917(3) 0.2479(3) 0.0229(13) Uani 1 1 d .
H65 H 0.2009 -0.2060 0.2815 0.027 Uiso 1 1 calc R
C66 C 0.1571(4) -0.2580(3) 0.2196(3) 0.0336(15) Uani 1 1 d .
H66A H 0.1135 -0.2441 0.1829 0.050 Uiso 1 1 calc R
H66B H 0.1391 -0.3018 0.2507 0.050 Uiso 1 1 calc R
H66C H 0.2236 -0.2706 0.2073 0.050 Uiso 1 1 calc R
C67 C 0.1724(4) -0.1212(3) 0.2001(3) 0.0275(14) Uani 1 1 d .
H67A H 0.2326 -0.1340 0.1797 0.041 Uiso 1 1 calc R
H67B H 0.1797 -0.0829 0.2212 0.041 Uiso 1 1 calc R
H67C H 0.1198 -0.1014 0.1686 0.041 Uiso 1 1 calc R
C68 C -0.3105(4) -0.3273(3) 0.2284(4) 0.0425(19) Uani 1 1 d .
H68A H -0.3370 -0.3098 0.1849 0.051 Uiso 1 1 calc R
H68B H -0.3430 -0.3688 0.2527 0.051 Uiso 1 1 calc R
C69 C -0.1585(5) -0.4606(3) 0.2534(5) 0.071(3) Uani 1 1 d .
H69 H -0.0872 -0.4779 0.2539 0.086 Uiso 1 1 calc R
C70 C -0.1920(5) -0.4914(4) 0.3201(6) 0.105(5) Uani 1 1 d .
H70A H -0.2625 -0.4791 0.3208 0.158 Uiso 1 1 calc R
H70B H -0.1628 -0.4686 0.3482 0.158 Uiso 1 1 calc R
H70C H -0.1723 -0.5463 0.3339 0.158 Uiso 1 1 calc R
C71 C -0.2034(5) -0.4915(4) 0.2065(6) 0.103(5) Uani 1 1 d .
H71A H -0.2007 -0.5460 0.2238 0.154 Uiso 1 1 calc R
H71B H -0.1678 -0.4814 0.1677 0.154 Uiso 1 1 calc R
H71C H -0.2709 -0.4670 0.1978 0.154 Uiso 1 1 calc R
C72 C -0.1463(4) -0.3273(3) 0.1482(3) 0.0364(17) Uani 1 1 d .
H72 H -0.1843 -0.3515 0.1242 0.044 Uiso 1 1 calc R
C73 C -0.1707(4) -0.2424(3) 0.1209(3) 0.0388(17) Uani 1 1 d .
H73A H -0.1358 -0.2176 0.1448 0.058 Uiso 1 1 calc R
H73B H -0.2403 -0.2262 0.1231 0.058 Uiso 1 1 calc R
H73C H -0.1518 -0.2285 0.0772 0.058 Uiso 1 1 calc R
C74 C -0.0383(4) -0.3546(4) 0.1414(3) 0.0393(17) Uani 1 1 d .
H74A H -0.0216 -0.3375 0.0974 0.059 Uiso 1 1 calc R
H74B H -0.0246 -0.4098 0.1557 0.059 Uiso 1 1 calc R
H74C H 0.0001 -0.3338 0.1666 0.059 Uiso 1 1 calc R
C75 C -0.2760(4) -0.2716(3) 0.4538(3) 0.0331(15) Uani 1 1 d .
H75A H -0.3363 -0.2585 0.4749 0.040 Uiso 1 1 calc R
H75B H -0.2201 -0.2758 0.4818 0.040 Uiso 1 1 calc R
C76 C -0.2211(5) -0.4344(4) 0.5012(3) 0.0476(19) Uani 1 1 d .
H76 H -0.2528 -0.4245 0.5392 0.057 Uiso 1 1 calc R
C77 C -0.2374(8) -0.5120(4) 0.4973(5) 0.096(4) Uani 1 1 d .
H77A H -0.1935 -0.5281 0.4672 0.144 Uiso 1 1 calc R
H77B H -0.3043 -0.5088 0.4838 0.144 Uiso 1 1 calc R
H77C H -0.2247 -0.5486 0.5385 0.144 Uiso 1 1 calc R
C78 C -0.1133(5) -0.4319(4) 0.5062(3) 0.0460(18) Uani 1 1 d .
H78A H -0.0841 -0.4723 0.5424 0.069 Uiso 1 1 calc R
H78B H -0.1047 -0.3830 0.5114 0.069 Uiso 1 1 calc R
H78C H -0.0820 -0.4388 0.4682 0.069 Uiso 1 1 calc R
C79 C -0.4513(6) -0.3745(5) 0.4986(4) 0.067(2) Uani 1 1 d .
H79A H -0.5218 -0.3676 0.4951 0.101 Uiso 1 1 calc R
H79B H -0.4327 -0.3388 0.5193 0.101 Uiso 1 1 calc R
H79C H -0.4262 -0.4261 0.5233 0.101 Uiso 1 1 calc R
C80 C -0.4087(5) -0.3600(4) 0.4324(4) 0.0482(19) Uani 1 1 d .
H80 H -0.4394 -0.3078 0.4091 0.058 Uiso 1 1 calc R
C81 C -0.4391(6) -0.4094(5) 0.3986(4) 0.064(2) Uani 1 1 d .
H81A H -0.4131 -0.4620 0.4203 0.096 Uiso 1 1 calc R
H81B H -0.4150 -0.3967 0.3561 0.096 Uiso 1 1 calc R
H81C H -0.5098 -0.4027 0.3968 0.096 Uiso 1 1 calc R
C83 C 0.5514(8) 0.2034(5) 0.0108(4) 0.070(3) Uani 1 1 d .
H83 H 0.5005 0.1890 0.0377 0.084 Uiso 1 1 calc R
C84 C 0.5593(6) 0.1890(5) -0.0490(5) 0.070(3) Uani 1 1 d .
C85 C 0.4880(7) 0.1523(6) -0.0671(6) 0.098(4) Uani 1 1 d .
H85A H 0.4242 0.1735 -0.0555 0.147 Uiso 1 1 calc R
H85B H 0.5019 0.0982 -0.0458 0.147 Uiso 1 1 calc R
H85C H 0.4887 0.1601 -0.1124 0.147 Uiso 1 1 calc R
C86 C 0.6363(6) 0.2109(5) -0.0853(4) 0.064(2) Uani 1 1 d .
H86 H 0.6430 0.2023 -0.1254 0.077 Uiso 1 1 calc R
C87 C 0.6987(8) 0.2610(6) -0.0097(5) 0.089(3) Uani 1 1 d .
H87 H 0.7447 0.2856 0.0038 0.107 Uiso 1 1 calc R
C88 C 0.6196(7) 0.2385(5) 0.0273(5) 0.076(3) Uani 1 1 d .
H88 H 0.6141 0.2489 0.0667 0.091 Uiso 1 1 calc R
C89 C 0.7041(8) 0.2455(6) -0.0636(5) 0.094(3) Uani 1 1 d .
H89 H 0.7568 0.2586 -0.0893 0.113 Uiso 1 1 calc R
C90 C 0.5454(10) 0.5183(9) 0.1600(9) 0.135(5) Uani 1 1 d .
H90 H 0.5791 0.5058 0.1261 0.162 Uiso 1 1 calc R
C91 C 0.4811(10) 0.5859(7) 0.1495(8) 0.111(5) Uani 1 1 d .
H91 H 0.4690 0.6220 0.1098 0.133 Uiso 1 1 calc R
C92 C 0.4382(8) 0.5942(9) 0.2020(8) 0.111(5) Uani 1 1 d .
H92 H 0.3934 0.6397 0.1957 0.134 Uiso 1 1 calc R
C93 C 0.5606(7) 0.4696(6) 0.2191(8) 0.087(4) Uani 1 1 d .
H93 H 0.6055 0.4246 0.2228 0.105 Uiso 1 1 calc R
C94 C 0.4455(8) 0.5510(6) 0.2621(7) 0.092(4) Uani 1 1 d .
H94 H 0.4088 0.5642 0.2947 0.110 Uiso 1 1 calc R
C95 C 0.5202(13) 0.4776(9) 0.2719(8) 0.144(7) Uani 1 1 d .
C96 C 0.5338(10) 0.4331(7) 0.3302(7) 0.141(6) Uani 1 1 d .
H96A H 0.5231 0.3823 0.3313 0.212 Uiso 1 1 calc R
H96B H 0.4882 0.4534 0.3575 0.212 Uiso 1 1 calc R
H96C H 0.6000 0.4308 0.3446 0.212 Uiso 1 1 calc R
C97 C 0.6168(6) 0.2286(5) 0.4061(4) 0.063(2) Uani 1 1 d .
H97 H 0.6395 0.2479 0.3653 0.075 Uiso 1 1 calc R
C98 C 0.5406(7) 0.1895(4) 0.4128(5) 0.077(3) Uani 1 1 d .
H98 H 0.5131 0.1848 0.3757 0.092 Uiso 1 1 calc R
C99 C 0.5039(8) 0.1590(5) 0.4641(5) 0.093(4) Uani 1 1 d .
H99 H 0.4532 0.1304 0.4676 0.112 Uiso 1 1 calc R
C100 C 0.5509(10) 0.1740(6) 0.5189(5) 0.095(4) Uani 1 1 d .
H100 H 0.5250 0.1545 0.5586 0.114 Uiso 1 1 calc R
C101 C 0.6248(9) 0.2114(7) 0.5183(5) 0.094(4) Uani 1 1 d .
H101 H 0.6512 0.2182 0.5548 0.113 Uiso 1 1 calc R
C102 C 0.6608(8) 0.2408(6) 0.4552(5) 0.088(3) Uani 1 1 d .
C103 C 0.7339(9) 0.2833(10) 0.4533(8) 0.185(8) Uani 1 1 d .
H10A H 0.7774 0.2774 0.4196 0.278 Uiso 1 1 calc R
H10B H 0.7702 0.2659 0.4933 0.278 Uiso 1 1 calc R
H10C H 0.7055 0.3366 0.4457 0.278 Uiso 1 1 calc R
C104 C 0.1358(4) -0.3048(4) 0.3843(4) 0.048(2) Uani 1 1 d .
C105 C 0.0572(4) 0.0865(3) 0.1582(3) 0.0270(13) Uani 1 1 d .
H10D H 0.0507 0.0432 0.1429 0.041 Uiso 1 1 calc R
H10E H 0.1048 0.0706 0.1929 0.041 Uiso 1 1 calc R
H10F H 0.0785 0.1259 0.1243 0.041 Uiso 1 1 calc R
C300 C 0.3595(9) 0.5111(6) 0.0446(6) 0.116(4) Uiso 1 1 d .
H30A H 0.3606 0.5179 0.0866 0.174 Uiso 1 1 calc R
H30B H 0.2985 0.5379 0.0228 0.174 Uiso 1 1 calc R
H30C H 0.4134 0.5312 0.0212 0.174 Uiso 1 1 calc R
C302 C 0.3696(7) 0.4195(6) 0.0501(5) 0.088(3) Uiso 1 1 d .
H302 H 0.3896 0.4109 0.0091 0.105 Uiso 1 1 calc R
C304 C 0.4382(8) 0.3831(6) 0.0934(5) 0.105(4) Uiso 1 1 d .
H30D H 0.5016 0.3840 0.0745 0.158 Uiso 1 1 calc R
H30E H 0.4286 0.3308 0.1107 0.158 Uiso 1 1 calc R
H30F H 0.4350 0.4079 0.1269 0.158 Uiso 1 1 calc R
C400 C 0.1864(8) 0.4664(7) -0.0509(5) 0.109(4) Uiso 1 1 d .
H40A H 0.1304 0.4941 -0.0779 0.163 Uiso 1 1 calc R
H40B H 0.2092 0.4189 -0.0610 0.163 Uiso 1 1 calc R
H40C H 0.2381 0.4968 -0.0575 0.163 Uiso 1 1 calc R
N1 N 0.1509(3) 0.1624(2) 0.2611(2) 0.0161(9) Uani 1 1 d .
N2 N 0.3314(3) 0.1521(2) 0.21785(19) 0.0137(9) Uani 1 1 d .
N3 N 0.3227(3) 0.2824(2) 0.2465(2) 0.0181(10) Uani 1 1 d .
N4 N 0.2680(3) 0.2406(2) 0.1073(2) 0.0211(10) Uani 1 1 d .
N5 N -0.3317(3) -0.1320(2) 0.2804(2) 0.0150(9) Uani 1 1 d .
N6 N -0.1506(3) -0.1451(2) 0.2369(2) 0.0171(10) Uani 1 1 d .
N7 N -0.3198(3) -0.2657(2) 0.2573(3) 0.0291(12) Uani 1 1 d .
N8 N -0.2699(3) -0.2164(2) 0.3940(2) 0.0257(11) Uani 1 1 d .
O1 O -0.2162(3) 0.3488(3) 0.1038(3) 0.0597(16) Uani 1 1 d .
O2 O 0.0604(3) 0.2634(2) 0.0285(2) 0.0391(11) Uani 1 1 d .
O3 O 0.0118(3) 0.4392(2) 0.1700(2) 0.0342(11) Uani 1 1 d .
O4 O -0.0041(3) -0.4242(2) 0.3415(2) 0.0462(12) Uani 1 1 d .
O5 O 0.2178(3) -0.3195(3) 0.3975(3) 0.079(2) Uani 1 1 d .
O6 O -0.0643(3) -0.2385(3) 0.4707(2) 0.0413(11) Uani 1 1 d .
P1 P -0.27488(12) -0.35887(9) 0.43136(8) 0.0374(4) Uani 1 1 d .
P2 P -0.17868(10) -0.35632(8) 0.23083(10) 0.0379(5) Uani 1 1 d .
P3 P 0.03232(9) -0.17887(7) 0.28729(7) 0.0181(3) Uani 1 1 d .
P4 P -0.03276(9) 0.19840(7) 0.21148(7) 0.0167(3) Uani 1 1 d .
P5 P 0.25236(10) 0.38623(9) 0.07141(7) 0.0264(3) Uani 1 1 d .
P6 P 0.18400(10) 0.37021(8) 0.27901(7) 0.0212(3) Uani 1 1 d .
Co1 Co 0.01271(5) -0.28041(4) 0.36126(4) 0.02542(19) Uani 1 1 d .
Co2 Co -0.01208(5) 0.30230(4) 0.14033(3) 0.01694(16) Uani 1 1 d .
U1 U -0.193398(13) -0.245410(10) 0.310914(10) 0.02071(7) Uani 1 1 d .
U2 U 0.194450(12) 0.266073(10) 0.191589(9) 0.01395(6) Uani 1 1 d .

loop_
_atom_site_aniso_label
_atom_site_aniso_U_11
_atom_site_aniso_U_22
_atom_site_aniso_U_33
_atom_site_aniso_U_23
_atom_site_aniso_U_13
_atom_site_aniso_U_12
C1 0.014(3) 0.017(3) 0.023(3) -0.011(2) -0.003(2) 0.001(2)
C2 0.012(3) 0.018(3) 0.037(4) -0.009(3) 0.002(2) -0.001(2)
C3 0.016(3) 0.027(3) 0.046(4) -0.023(3) 0.001(3) -0.005(2)
C4 0.016(3) 0.049(4) 0.042(4) -0.035(3) 0.000(3) -0.005(3)
C5 0.016(3) 0.040(4) 0.024(3) -0.018(3) -0.005(2) 0.004(2)
C6 0.010(2) 0.025(3) 0.025(3) -0.010(3) -0.004(2) 0.003(2)
C7 0.012(3) 0.017(3) 0.017(3) -0.003(2) -0.004(2) 0.001(2)
C8 0.015(3) 0.018(3) 0.022(3) -0.006(2) -0.002(2) 0.000(2)
C9 0.014(3) 0.025(3) 0.033(4) -0.007(3) 0.000(2) 0.001(2)
C10 0.017(3) 0.035(3) 0.035(4) -0.011(3) -0.002(3) -0.006(2)
C11 0.021(3) 0.028(3) 0.036(4) -0.013(3) -0.002(3) -0.009(2)
C12 0.014(3) 0.019(3) 0.020(3) -0.008(2) -0.002(2) 0.003(2)
C13 0.017(3) 0.012(2) 0.017(3) -0.003(2) -0.002(2) -0.003(2)
C14 0.017(3) 0.026(3) 0.024(3) -0.008(3) -0.004(2) 0.000(2)
C15 0.022(3) 0.026(3) 0.024(4) 0.001(3) -0.008(2) -0.001(2)
C16 0.032(3) 0.027(3) 0.012(3) 0.004(2) -0.008(2) -0.005(2)
C17 0.018(3) 0.021(3) 0.024(3) -0.007(2) 0.001(2) -0.006(2)
C18 0.013(3) 0.017(3) 0.018(3) -0.003(2) -0.008(2) -0.001(2)
C19 0.013(3) 0.018(3) 0.022(3) -0.001(2) -0.002(2) -0.005(2)
C20 0.013(3) 0.021(3) 0.028(3) 0.000(2) -0.003(2) -0.003(2)
C21 0.021(3) 0.025(3) 0.037(4) 0.000(3) -0.001(3) -0.005(2)
C22 0.022(3) 0.028(3) 0.037(4) -0.004(3) 0.005(3) -0.004(2)
C23 0.026(3) 0.016(3) 0.029(4) -0.003(2) -0.009(3) -0.009(2)
C24 0.036(3) 0.026(3) 0.035(4) -0.010(3) -0.011(3) -0.010(3)
C25 0.027(3) 0.036(3) 0.017(3) 0.000(3) 0.003(3) 0.004(3)
C26 0.225(12) 0.014(4) 0.027(5) 0.016(3) 0.058(6) 0.048(5)
C27 0.312(18) 0.035(5) 0.031(5) 0.000(4) -0.011(8) 0.049(8)
C31 0.017(3) 0.023(3) 0.028(3) -0.012(3) -0.008(2) 0.001(2)
C32 0.029(3) 0.022(3) 0.040(4) -0.007(3) -0.002(3) -0.002(2)
C33 0.027(3) 0.014(3) 0.034(4) -0.011(3) -0.009(3) 0.004(2)
C34 0.050(4) 0.017(3) 0.047(4) -0.014(3) -0.015(3) 0.000(3)
C35 0.026(3) 0.034(3) 0.036(4) -0.016(3) 0.001(3) 0.000(3)
C36 0.027(3) 0.027(3) 0.025(3) -0.014(3) -0.008(3) -0.004(2)
C37 0.037(3) 0.023(3) 0.031(4) -0.012(3) -0.007(3) -0.002(3)
C38 0.007(2) 0.021(3) 0.021(3) -0.001(2) -0.001(2) 0.003(2)
C39 0.032(4) 0.016(3) 0.039(4) 0.010(3) -0.017(3) -0.013(2)
C40 0.033(3) 0.020(3) 0.031(4) 0.000(3) -0.012(3) -0.002(2)
C41 0.019(3) 0.024(3) 0.038(4) 0.008(3) 0.010(3) 0.005(2)
C42 0.024(3) 0.024(3) 0.038(4) 0.004(3) -0.003(3) -0.013(2)
C43 0.009(2) 0.026(3) 0.023(3) 0.003(3) 0.000(2) -0.004(2)
C44 0.002(2) 0.022(3) 0.022(3) 0.000(2) -0.004(2) 0.0004(19)
C45 0.008(2) 0.022(3) 0.022(3) 0.000(2) -0.004(2) -0.002(2)
C46 0.016(3) 0.028(3) 0.031(4) -0.012(3) 0.001(2) -0.007(2)
C47 0.021(3) 0.038(4) 0.034(4) -0.015(3) -0.004(3) -0.008(3)
C48 0.017(3) 0.039(4) 0.018(3) -0.002(3) 0.000(2) -0.008(2)
C49 0.016(3) 0.018(3) 0.028(3) -0.002(2) -0.001(2) 0.000(2)
C50 0.010(3) 0.026(3) 0.050(4) -0.011(3) 0.001(3) 0.002(2)
C51 0.008(3) 0.033(4) 0.075(5) -0.019(3) -0.002(3) -0.006(2)
C52 0.022(3) 0.022(3) 0.075(5) -0.025(3) -0.005(3) -0.002(2)
C53 0.009(3) 0.021(3) 0.051(4) -0.011(3) 0.002(3) 0.001(2)
C54 0.010(3) 0.012(3) 0.032(4) 0.000(2) -0.004(2) -0.004(2)
C55 0.015(3) 0.012(2) 0.018(3) -0.004(2) 0.000(2) -0.003(2)
C56 0.011(2) 0.015(3) 0.026(3) -0.004(2) -0.003(2) 0.003(2)
C57 0.024(3) 0.018(3) 0.023(3) -0.005(2) -0.010(2) 0.005(2)
C58 0.023(3) 0.018(3) 0.019(3) -0.003(2) -0.002(2) -0.003(2)
C59 0.016(3) 0.019(3) 0.021(3) -0.006(2) -0.003(2) 0.000(2)
C60 0.014(3) 0.009(2) 0.024(3) -0.006(2) -0.006(2) 0.0042(19)
C61 0.010(3) 0.022(3) 0.025(3) 0.001(2) -0.001(2) -0.003(2)
C62 0.016(3) 0.025(3) 0.027(3) -0.003(3) 0.000(2) -0.006(2)
C63 0.026(3) 0.036(4) 0.034(4) -0.002(3) -0.007(3) -0.013(3)
C64 0.027(3) 0.023(3) 0.029(4) -0.003(3) 0.002(3) -0.004(2)
C65 0.014(3) 0.021(3) 0.028(4) 0.003(2) 0.001(2) -0.002(2)
C66 0.020(3) 0.027(3) 0.051(4) -0.007(3) 0.008(3) -0.003(2)
C67 0.015(3) 0.027(3) 0.035(4) 0.001(3) 0.008(3) -0.004(2)
C68 0.016(3) 0.020(3) 0.097(6) -0.025(4) 0.004(3) -0.004(2)
C69 0.017(3) 0.013(3) 0.178(10) -0.020(5) 0.021(5) -0.001(3)
C70 0.037(4) 0.018(4) 0.230(13) 0.009(6) 0.063(6) 0.002(3)
C71 0.029(4) 0.029(4) 0.268(15) -0.070(7) -0.004(6) -0.003(3)
C72 0.021(3) 0.029(3) 0.073(5) -0.039(3) -0.008(3) 0.003(3)
C73 0.027(3) 0.037(4) 0.057(5) -0.024(3) -0.008(3) 0.003(3)
C74 0.027(3) 0.035(4) 0.062(5) -0.027(3) -0.002(3) 0.005(3)
C75 0.021(3) 0.028(3) 0.040(4) 0.008(3) -0.005(3) -0.003(2)
C76 0.063(5) 0.028(4) 0.040(5) 0.015(3) -0.009(4) -0.017(3)
C77 0.120(9) 0.026(4) 0.120(9) 0.021(5) -0.048(7) -0.016(5)
C78 0.058(5) 0.031(4) 0.035(4) 0.003(3) -0.011(3) 0.013(3)
C79 0.056(5) 0.073(6) 0.066(6) 0.005(5) 0.004(4) -0.033(4)
C80 0.038(4) 0.044(4) 0.062(5) -0.006(4) 0.000(4) -0.020(3)
C81 0.057(5) 0.064(5) 0.082(7) -0.032(5) -0.004(5) -0.022(4)
C83 0.090(7) 0.058(6) 0.040(6) -0.002(4) 0.003(5) 0.028(5)
C84 0.049(5) 0.046(5) 0.099(8) -0.007(5) 0.006(5) 0.013(4)
C85 0.072(7) 0.075(7) 0.149(11) -0.036(7) 0.018(7) -0.014(6)
C86 0.052(5) 0.073(6) 0.071(6) -0.032(5) 0.021(5) -0.004(4)
C87 0.084(8) 0.096(8) 0.073(8) -0.013(6) -0.034(6) 0.012(6)
C88 0.074(7) 0.074(7) 0.052(6) 0.006(5) 0.002(5) 0.027(5)
C89 0.072(7) 0.117(9) 0.078(8) -0.011(7) -0.008(6) 0.001(6)
C90 0.103(10) 0.118(12) 0.204(18) -0.048(12) -0.030(11) -0.067(10)
C91 0.108(10) 0.071(8) 0.161(14) -0.025(9) -0.050(10) -0.045(7)
C92 0.074(8) 0.153(14) 0.162(14) -0.114(13) 0.010(9) -0.054(8)
C93 0.068(7) 0.069(7) 0.123(11) -0.006(8) -0.031(7) -0.041(5)
C94 0.102(8) 0.058(6) 0.119(11) -0.014(7) -0.055(8) -0.035(6)
C95 0.187(16) 0.138(14) 0.127(13) -0.005(11) -0.069(12) -0.134(14)
C96 0.176(13) 0.108(10) 0.144(13) 0.009(9) -0.085(11) -0.100(10)
C97 0.055(5) 0.079(6) 0.056(6) -0.020(5) 0.025(4) -0.018(4)
C98 0.077(6) 0.041(5) 0.099(8) -0.008(5) 0.025(6) 0.007(4)
C99 0.113(8) 0.034(5) 0.099(9) 0.015(5) 0.067(8) 0.018(5)
C100 0.147(12) 0.073(7) 0.032(6) 0.008(5) 0.013(7) 0.038(7)
C101 0.094(9) 0.088(8) 0.067(8) 0.010(6) 0.007(7) 0.025(7)
C102 0.081(7) 0.090(8) 0.086(9) -0.025(7) -0.020(6) 0.005(6)
C103 0.083(10) 0.26(2) 0.25(2) -0.150(18) -0.054(11) -0.003(11)
C104 0.023(3) 0.034(4) 0.062(5) 0.030(3) -0.005(3) -0.005(3)
C105 0.030(3) 0.017(3) 0.033(4) -0.006(3) -0.004(3) -0.002(2)
N1 0.013(2) 0.016(2) 0.018(3) -0.0022(19) -0.0046(18) -0.0023(17)
N2 0.013(2) 0.013(2) 0.014(2) -0.0018(18) -0.0008(17) -0.0017(16)
N3 0.015(2) 0.016(2) 0.024(3) -0.009(2) -0.0047(19) 0.0000(17)
N4 0.021(2) 0.022(2) 0.015(3) -0.002(2) -0.0024(19) 0.0082(19)
N5 0.009(2) 0.012(2) 0.023(3) -0.0017(19) 0.0007(18) -0.0020(16)
N6 0.009(2) 0.012(2) 0.025(3) 0.0010(19) -0.0005(18) -0.0012(16)
N7 0.013(2) 0.013(2) 0.062(4) -0.014(2) 0.004(2) -0.0011(18)
N8 0.016(2) 0.021(2) 0.031(3) 0.005(2) -0.002(2) -0.0023(19)
O1 0.025(3) 0.045(3) 0.088(4) 0.022(3) -0.032(3) -0.012(2)
O2 0.055(3) 0.041(3) 0.024(3) -0.014(2) -0.007(2) -0.003(2)
O3 0.026(2) 0.019(2) 0.058(3) -0.018(2) -0.017(2) 0.0082(17)
O4 0.056(3) 0.018(2) 0.053(3) -0.005(2) 0.003(2) 0.017(2)
O5 0.016(2) 0.076(4) 0.102(5) 0.051(3) -0.019(3) -0.009(2)
O6 0.043(3) 0.044(3) 0.036(3) -0.002(2) -0.001(2) -0.021(2)
P1 0.0399(10) 0.0284(9) 0.0366(11) 0.0103(8) -0.0147(8) -0.0166(7)
P2 0.0106(7) 0.0131(7) 0.0906(15) -0.0169(8) 0.0048(8) -0.0002(6)
P3 0.0087(6) 0.0162(7) 0.0242(8) 0.0035(6) -0.0014(6) -0.0027(5)
P4 0.0131(6) 0.0133(7) 0.0206(8) 0.0010(6) -0.0054(6) -0.0027(5)
P5 0.0207(7) 0.0315(8) 0.0235(9) 0.0010(7) -0.0033(6) -0.0091(6)
P6 0.0191(7) 0.0166(7) 0.0285(9) -0.0106(6) -0.0083(6) 0.0034(6)
Co1 0.0111(4) 0.0184(4) 0.0362(5) 0.0101(3) -0.0027(3) -0.0029(3)
Co2 0.0166(4) 0.0132(3) 0.0189(4) -0.0003(3) -0.0058(3) -0.0030(3)
U1 0.00771(10) 0.01137(10) 0.03633(15) 0.00384(9) -0.00116(9) -0.00061(7)
U2 0.01184(10) 0.01162(10) 0.01727(12) -0.00336(8) -0.00253(8) 0.00033(7)

loop_
_atom_type_symbol
_atom_type_description
_atom_type_scat_dispersion_real
_atom_type_scat_dispersion_imag
_atom_type_scat_source
C C 0.0033 0.0016 'International Tables Vol C Tables 4.2.6.8 and 6.1.1.4'
H H 0.0000 0.0000 'International Tables Vol C Tables 4.2.6.8 and 6.1.1.4'
N N 0.0061 0.0033 'International Tables Vol C Tables 4.2.6.8 and 6.1.1.4'
O O 0.0106 0.0060 'International Tables Vol C Tables 4.2.6.8 and 6.1.1.4'
P P 0.1023 0.0942 'International Tables Vol C Tables 4.2.6.8 and 6.1.1.4'
Co Co 0.3494 0.9721 'International Tables Vol C Tables 4.2.6.8 and 6.1.1.4'
U U -9.6767 9.6646 'International Tables Vol C Tables 4.2.6.8 and 6.1.1.4'

loop_
_geom_angle_atom_site_label_1
_geom_angle_atom_site_label_2
_geom_angle_atom_site_label_3
_geom_angle
C2 C1 C6 121.2(5)
C2 C1 N2 124.0(5)
C6 C1 N2 114.8(4)
C1 C2 C3 119.6(6)
C1 C2 H2 120.2
C3 C2 H2 120.2
C4 C3 C2 119.7(5)
C4 C3 H3 120.2
C2 C3 H3 120.2
C5 C4 C3 120.8(5)
C5 C4 H4 119.6
C3 C4 H4 119.6
C4 C5 C6 120.8(6)
C4 C5 H5 119.6
C6 C5 H5 119.6
N4 C6 C5 126.4(5)
N4 C6 C1 115.7(5)
C5 C6 C1 117.9(5)
C8 C7 C12 122.1(4)
C8 C7 N2 123.4(4)
C12 C7 N2 114.4(4)
C7 C8 C9 119.8(5)
C7 C8 H8 120.1
C9 C8 H8 120.1
C10 C9 C8 119.1(5)
C10 C9 H9 120.4
C8 C9 H9 120.4
C9 C10 C11 121.1(5)
C9 C10 H10 119.5
C11 C10 H10 119.5
C10 C11 C12 120.7(5)
C10 C11 H11 119.6
C12 C11 H11 119.6
N3 C12 C7 117.5(4)
N3 C12 C11 125.4(5)
C7 C12 C11 117.0(5)
C14 C13 C18 121.4(5)
C14 C13 N2 122.5(5)
C18 C13 N2 116.1(4)
C15 C14 C13 120.6(5)
C15 C14 H14 119.7
C13 C14 H14 119.7
C14 C15 C16 119.0(5)
C14 C15 H15 120.5
C16 C15 H15 120.5
C15 C16 C17 120.8(5)
C15 C16 H16 119.6
C17 C16 H16 119.6
C16 C17 C18 120.7(5)
C16 C17 H17 119.6
C18 C17 H17 119.6
C17 C18 N1 125.2(5)
C17 C18 C13 117.3(4)
N1 C18 C13 117.6(5)
N1 C19 P4 110.1(3)
N1 C19 H19A 109.6
P4 C19 H19A 109.6
N1 C19 H19B 109.6
P4 C19 H19B 109.6
H19A C19 H19B 108.1
C22 C20 C21 110.5(5)
C22 C20 P4 111.0(3)
C21 C20 P4 115.9(4)
C22 C20 H20 106.3
C21 C20 H20 106.3
P4 C20 H20 106.3
C20 C21 H21A 109.5
C20 C21 H21B 109.5
H21A C21 H21B 109.5
C20 C21 H21C 109.5
H21A C21 H21C 109.5
H21B C21 H21C 109.5
C20 C22 H22A 109.5
C20 C22 H22B 109.5
H22A C22 H22B 109.5
C20 C22 H22C 109.5
H22A C22 H22C 109.5
H22B C22 H22C 109.5
C105 C23 C24 110.7(5)
C105 C23 P4 111.7(3)
C24 C23 P4 111.2(4)
C105 C23 H23 107.6
C24 C23 H23 107.6
P4 C23 H23 107.6
C23 C24 H24A 109.5
C23 C24 H24B 109.5
H24A C24 H24B 109.5
C23 C24 H24C 109.5
H24A C24 H24C 109.5
H24B C24 H24C 109.5
N4 C25 P5 102.6(4)
N4 C25 H25A 111.2
P5 C25 H25A 111.2
N4 C25 H25B 111.2
P5 C25 H25B 111.2
H25A C25 H25B 109.2
C400 C26 C27 113.1(8)
C400 C26 P5 118.8(8)
C27 C26 P5 105.0(7)
C400 C26 H26 106.4
C27 C26 H26 106.4
P5 C26 H26 106.4
C26 C27 H27A 109.5
C26 C27 H27B 109.5
H27A C27 H27B 109.5
C26 C27 H27C 109.5
H27A C27 H27C 109.5
H27B C27 H27C 109.5
N3 C31 P6 101.6(3)
N3 C31 H31A 111.5
P6 C31 H31A 111.5
N3 C31 H31B 111.5
P6 C31 H31B 111.5
H31A C31 H31B 109.3
C33 C32 H32A 109.5
C33 C32 H32B 109.5
H32A C32 H32B 109.5
C33 C32 H32C 109.5
H32A C32 H32C 109.5
H32B C32 H32C 109.5
C32 C33 C34 111.7(5)
C32 C33 P6 110.1(4)
C34 C33 P6 113.1(4)
C32 C33 H33 107.2
C34 C33 H33 107.2
P6 C33 H33 107.2
C33 C34 H34A 109.5
C33 C34 H34B 109.5
H34A C34 H34B 109.5
C33 C34 H34C 109.5
H34A C34 H34C 109.5
H34B C34 H34C 109.5
C36 C35 H35A 109.5
C36 C35 H35B 109.5
H35A C35 H35B 109.5
C36 C35 H35C 109.5
H35A C35 H35C 109.5
H35B C35 H35C 109.5
C37 C36 C35 111.4(5)
C37 C36 P6 110.7(4)
C35 C36 P6 109.1(4)
C37 C36 H36 108.5
C35 C36 H36 108.5
P6 C36 H36 108.5
C36 C37 H37A 109.5
C36 C37 H37B 109.5
H37A C37 H37B 109.5
C36 C37 H37C 109.5
H37A C37 H37C 109.5
H37B C37 H37C 109.5
O3 C38 Co2 170.6(4)
O3 C38 U2 116.2(3)
Co2 C38 U2 72.94(16)
O1 C39 Co2 179.3(7)
O2 C40 Co2 171.4(5)
O4 C41 Co1 169.2(5)
O6 C42 Co1 171.1(5)
N8 C43 C48 125.8(5)
N8 C43 C44 115.9(5)
C48 C43 C44 118.3(5)
C45 C44 C43 120.0(5)
C45 C44 N5 124.8(5)
C43 C44 N5 115.2(4)
C44 C45 C46 120.6(5)
C44 C45 H45 119.7
C46 C45 H45 119.7
C47 C46 C45 119.6(5)
C47 C46 H46 120.2
C45 C46 H46 120.2
C46 C47 C48 120.9(6)
C46 C47 H47 119.5
C48 C47 H47 119.5
C47 C48 C43 120.4(6)
C47 C48 H48 119.8
C43 C48 H48 119.8
C54 C49 C50 119.8(5)
C54 C49 H49 120.1
C50 C49 H49 120.1
C51 C50 C49 118.8(5)
C51 C50 H50 120.6
C49 C50 H50 120.6
C52 C51 C50 121.4(5)
C52 C51 H51 119.3
C50 C51 H51 119.3
C51 C52 C53 120.6(5)
C51 C52 H52 119.7
C53 C52 H52 119.7
C54 C53 N7 117.9(4)
C54 C53 C52 117.1(5)
N7 C53 C52 124.9(5)
C49 C54 C53 122.2(4)
C49 C54 N5 123.2(5)
C53 C54 N5 114.4(4)
C56 C55 C60 121.0(5)
C56 C55 N5 122.3(4)
C60 C55 N5 116.7(4)
C57 C56 C55 120.8(5)
C57 C56 H56 119.6
C55 C56 H56 119.6
C56 C57 C58 119.2(5)
C56 C57 H57 120.4
C58 C57 H57 120.4
C59 C58 C57 120.3(5)
C59 C58 H58 119.8
C57 C58 H58 119.8
C58 C59 C60 121.1(5)
C58 C59 H59 119.4
C60 C59 H59 119.4
N6 C60 C55 117.5(5)
N6 C60 C59 125.1(4)
C55 C60 C59 117.4(4)
N6 C61 P3 110.2(4)
N6 C61 H61A 109.6
P3 C61 H61A 109.6
N6 C61 H61B 109.6
P3 C61 H61B 109.6
H61A C61 H61B 108.1
C64 C62 C63 110.7(5)
C64 C62 P3 111.2(4)
C63 C62 P3 111.7(4)
C64 C62 H62 107.7
C63 C62 H62 107.7
P3 C62 H62 107.7
C62 C63 H63A 109.5
C62 C63 H63B 109.5
H63A C63 H63B 109.5
C62 C63 H63C 109.5
H63A C63 H63C 109.5
H63B C63 H63C 109.5
C62 C64 H64A 109.5
C62 C64 H64B 109.5
H64A C64 H64B 109.5
C62 C64 H64C 109.5
H64A C64 H64C 109.5
H64B C64 H64C 109.5
C67 C65 C66 111.1(5)
C67 C65 P3 115.2(4)
C66 C65 P3 110.9(4)
C67 C65 H65 106.3
C66 C65 H65 106.3
P3 C65 H65 106.3
C65 C66 H66A 109.5
C65 C66 H66B 109.5
H66A C66 H66B 109.5
C65 C66 H66C 109.5
H66A C66 H66C 109.5
H66B C66 H66C 109.5
C65 C67 H67A 109.5
C65 C67 H67B 109.5
H67A C67 H67B 109.5
C65 C67 H67C 109.5
H67A C67 H67C 109.5
H67B C67 H67C 109.5
N7 C68 P2 101.5(4)
N7 C68 H68A 111.5
P2 C68 H68A 111.5
N7 C68 H68B 111.5
P2 C68 H68B 111.5
H68A C68 H68B 109.3
C71 C69 C70 112.6(7)
C71 C69 P2 112.6(6)
C70 C69 P2 110.2(6)
C71 C69 H69 107.0
C70 C69 H69 107.0
P2 C69 H69 107.0
C69 C70 H70A 109.5
C69 C70 H70B 109.5
H70A C70 H70B 109.5
C69 C70 H70C 109.5
H70A C70 H70C 109.5
H70B C70 H70C 109.5
C69 C71 H71A 109.5
C69 C71 H71B 109.5
H71A C71 H71B 109.5
C69 C71 H71C 109.5
H71A C71 H71C 109.5
H71B C71 H71C 109.5
C73 C72 C74 110.3(5)
C73 C72 P2 111.2(4)
C74 C72 P2 110.3(5)
C73 C72 H72 108.3
C74 C72 H72 108.3
P2 C72 H72 108.3
C72 C73 H73A 109.5
C72 C73 H73B 109.5
H73A C73 H73B 109.5
C72 C73 H73C 109.5
H73A C73 H73C 109.5
H73B C73 H73C 109.5
C72 C74 H74A 109.5
C72 C74 H74B 109.5
H74A C74 H74B 109.5
C72 C74 H74C 109.5
H74A C74 H74C 109.5
H74B C74 H74C 109.5
N8 C75 P1 102.5(4)
N8 C75 H75A 111.3
P1 C75 H75A 111.3
N8 C75 H75B 111.3
P1 C75 H75B 111.3
H75A C75 H75B 109.2
C78 C76 C77 110.9(7)
C78 C76 P1 109.0(4)
C77 C76 P1 110.9(5)
C78 C76 H76 108.7
C77 C76 H76 108.7
P1 C76 H76 108.7
C76 C77 H77A 109.5
C76 C77 H77B 109.5
H77A C77 H77B 109.5
C76 C77 H77C 109.5
H77A C77 H77C 109.5
H77B C77 H77C 109.5
C76 C78 H78A 109.5
C76 C78 H78B 109.5
H78A C78 H78B 109.5
C76 C78 H78C 109.5
H78A C78 H78C 109.5
H78B C78 H78C 109.5
C80 C79 H79A 109.5
C80 C79 H79B 109.5
H79A C79 H79B 109.5
C80 C79 H79C 109.5
H79A C79 H79C 109.5
H79B C79 H79C 109.5
C81 C80 C79 111.2(6)
C81 C80 P1 113.9(6)
C79 C80 P1 114.1(5)
C81 C80 H80 105.6
C79 C80 H80 105.6
P1 C80 H80 105.6
C80 C81 H81A 109.5
C80 C81 H81B 109.5
H81A C81 H81B 109.5
C80 C81 H81C 109.5
H81A C81 H81C 109.5
H81B C81 H81C 109.5
C88 C83 C84 117.2(10)
C88 C83 H83 121.4
C84 C83 H83 121.4
C86 C84 C85 124.3(10)
C86 C84 C83 118.0(9)
C85 C84 C83 117.7(10)
C84 C85 H85A 109.5
C84 C85 H85B 109.5
H85A C85 H85B 109.5
C84 C85 H85C 109.5
H85A C85 H85C 109.5
H85B C85 H85C 109.5
C84 C86 C89 120.6(9)
C84 C86 H86 119.7
C89 C86 H86 119.7
C89 C87 C88 115.7(11)
C89 C87 H87 122.2
C88 C87 H87 122.2
C83 C88 C87 125.1(10)
C83 C88 H88 117.5
C87 C88 H88 117.5
C87 C89 C86 123.5(11)
C87 C89 H89 118.3
C86 C89 H89 118.3
C93 C90 C91 120.6(16)
C93 C90 H90 119.7
C91 C90 H90 119.7
C92 C91 C90 112.1(15)
C92 C91 H91 123.9
C90 C91 H91 124.0
C91 C92 C94 133.2(16)
C91 C92 H92 113.4
C94 C92 H92 113.4
C95 C93 C90 128.1(15)
C95 C93 H93 116.0
C90 C93 H93 116.0
C92 C94 C95 112.8(15)
C92 C94 H94 123.6
C95 C94 H94 123.6
C96 C95 C93 130(2)
C96 C95 C94 116.5(19)
C93 C95 C94 113.2(14)
C95 C96 H96A 109.5
C95 C96 H96B 109.5
H96A C96 H96B 109.5
C95 C96 H96C 109.5
H96A C96 H96C 109.5
H96B C96 H96C 109.5
C102 C97 C98 122.8(10)
C102 C97 H97 118.6
C98 C97 H97 118.6
C99 C98 C97 125.8(12)
C99 C98 H98 117.1
C97 C98 H98 117.1
C98 C99 C100 111.7(11)
C98 C99 H99 124.2
C100 C99 H99 124.2
C101 C100 C99 128.0(11)
C101 C100 H100 116.0
C99 C100 H100 116.0
C100 C101 C102 113.2(12)
C100 C101 H101 123.4
C102 C101 H101 123.4
C97 C102 C103 127.4(13)
C97 C102 C101 118.4(11)
C103 C102 C101 114.0(12)
C102 C103 H10A 109.5
C102 C103 H10B 109.5
H10A C103 H10B 109.5
C102 C103 H10C 109.5
H10A C103 H10C 109.5
H10B C103 H10C 109.5
O5 C104 Co1 177.6(6)
C23 C105 H10D 109.5
C23 C105 H10E 109.5
H10D C105 H10E 109.5
C23 C105 H10F 109.5
H10D C105 H10F 109.5
H10E C105 H10F 109.5
C302 C300 H30A 109.5
C302 C300 H30B 109.5
H30A C300 H30B 109.5
C302 C300 H30C 109.5
H30A C300 H30C 109.5
H30B C300 H30C 109.5
C304 C302 C300 107.1(9)
C304 C302 P5 111.2(9)
C300 C302 P5 110.5(7)
C304 C302 H302 109.3
C300 C302 H302 109.3
P5 C302 H302 109.3
C302 C304 H30D 109.5
C302 C304 H30E 109.5
H30D C304 H30E 109.5
C302 C304 H30F 109.5
H30D C304 H30F 109.5
H30E C304 H30F 109.5
C26 C400 H40A 109.5
C26 C400 H40B 109.5
H40A C400 H40B 109.5
C26 C400 H40C 109.5
H40A C400 H40C 109.5
H40B C400 H40C 109.5
C18 N1 C19 114.1(4)
C18 N1 U2 118.6(3)
C19 N1 U2 125.5(3)
C13 N2 C1 114.9(4)
C13 N2 C7 111.6(4)
C1 N2 C7 112.2(4)
C13 N2 U2 107.7(3)
C1 N2 U2 104.1(3)
C7 N2 U2 105.5(3)
C12 N3 C31 117.9(4)
C12 N3 U2 117.6(3)
C31 N3 U2 122.6(3)
C6 N4 C25 119.2(4)
C6 N4 U2 117.2(3)
C25 N4 U2 122.3(3)
C55 N5 C44 114.2(4)
C55 N5 C54 111.7(4)
C44 N5 C54 112.4(4)
C55 N5 U1 108.2(3)
C44 N5 U1 103.8(3)
C54 N5 U1 105.8(3)
C60 N6 C61 114.2(4)
C60 N6 U1 119.5(3)
C61 N6 U1 125.2(3)
C53 N7 C68 118.3(4)
C53 N7 U1 117.9(4)
C68 N7 U1 122.0(3)
C43 N8 C75 119.3(5)
C43 N8 U1 116.5(4)
C75 N8 U1 123.4(4)
C75 P1 C76 103.9(3)
C75 P1 C80 98.4(3)
C76 P1 C80 106.4(3)
C75 P1 U1 75.5(2)
C76 P1 U1 136.0(2)
C80 P1 U1 117.3(2)
C68 P2 C72 103.7(3)
C68 P2 C69 105.4(3)
C72 P2 C69 105.4(4)
C68 P2 U1 80.4(2)
C72 P2 U1 120.73(18)
C69 P2 U1 131.0(3)
C61 P3 C62 100.7(2)
C61 P3 C65 100.8(2)
C62 P3 C65 103.2(2)
C61 P3 Co1 123.52(17)
C62 P3 Co1 113.88(19)
C65 P3 Co1 112.16(17)
C19 P4 C23 100.6(2)
C19 P4 C20 101.0(2)
C23 P4 C20 103.3(2)
C19 P4 Co2 122.86(16)
C23 P4 Co2 114.75(19)
C20 P4 Co2 111.79(17)
C25 P5 C302 101.8(4)
C25 P5 C26 101.5(3)
C302 P5 C26 104.4(5)
C25 P5 U2 76.69(18)
C302 P5 U2 130.8(3)
C26 P5 U2 124.3(3)
C31 P6 C36 105.2(3)
C31 P6 C33 104.9(3)
C36 P6 C33 104.6(3)
C31 P6 U2 80.05(17)
C36 P6 U2 118.83(18)
C33 P6 U2 133.55(19)
C41 Co1 C42 121.2(3)
C41 Co1 C104 99.5(3)
C42 Co1 C104 102.6(3)
C41 Co1 P3 122.6(2)
C42 Co1 P3 109.31(19)
C104 Co1 P3 94.20(19)
C41 Co1 U1 76.40(18)
C42 Co1 U1 83.09(19)
C104 Co1 U1 174.2(3)
P3 Co1 U1 84.79(4)
C38 Co2 C40 122.9(3)
C38 Co2 C39 99.7(2)
C40 Co2 C39 102.4(3)
C38 Co2 P4 121.45(18)
C40 Co2 P4 108.21(19)
C39 Co2 P4 94.84(18)
C38 Co2 U2 73.82(15)
C40 Co2 U2 84.78(18)
C39 Co2 U2 172.3(2)
P4 Co2 U2 85.30(4)
N8 U1 N6 114.92(15)
N8 U1 N7 101.15(16)
N6 U1 N7 98.87(16)
N8 U1 N5 66.07(15)
N6 U1 N5 67.33(13)
N7 U1 N5 66.23(14)
N8 U1 Co1 99.33(11)
N6 U1 Co1 87.46(10)
N7 U1 Co1 153.51(11)
N5 U1 Co1 138.61(9)
N8 U1 P2 142.76(11)
N6 U1 P2 97.99(12)
N7 U1 P2 54.72(11)
N5 U1 P2 115.97(10)
Co1 U1 P2 99.04(3)
N8 U1 P1 52.04(11)
N6 U1 P1 166.96(11)
N7 U1 P1 84.69(13)
N5 U1 P1 103.27(10)
Co1 U1 P1 94.92(3)
P2 U1 P1 94.31(5)
N4 U2 N1 113.32(15)
N4 U2 N3 101.41(15)
N1 U2 N3 99.87(15)
N4 U2 N2 65.76(14)
N1 U2 N2 67.13(13)
N3 U2 N2 66.29(13)
N4 U2 Co2 98.08(11)
N1 U2 Co2 86.76(10)
N3 U2 Co2 154.80(10)
N2 U2 Co2 137.46(9)
N4 U2 C38 114.33(15)
N1 U2 C38 105.02(14)
N3 U2 C38 122.30(14)
N2 U2 C38 170.11(13)
Co2 U2 C38 33.25(10)
N4 U2 P6 143.60(12)
N1 U2 P6 98.61(11)
N3 U2 P6 54.29(11)
N2 U2 P6 115.36(9)
Co2 U2 P6 100.82(3)
C38 U2 P6 70.89(11)
N4 U2 P5 53.86(11)
N1 U2 P5 165.81(11)
N3 U2 P5 89.54(11)
N2 U2 P5 107.86(9)
Co2 U2 P5 89.18(3)
C38 U2 P5 78.26(10)
P6 U2 P5 95.50(4)

loop_
_geom_bond_atom_site_label_1
_geom_bond_atom_site_label_2
_geom_bond_distance
C1 C2 1.388(7)
C1 C6 1.411(7)
C1 N2 1.461(6)
C2 C3 1.391(8)
C2 H2 0.9500
C3 C4 1.390(9)
C3 H3 0.9500
C4 C5 1.378(8)
C4 H4 0.9500
C5 C6 1.400(8)
C5 H5 0.9500
C6 N4 1.389(7)
C7 C8 1.375(7)
C7 C12 1.406(7)
C7 N2 1.475(6)
C8 C9 1.408(7)
C8 H8 0.9500
C9 C10 1.380(8)
C9 H9 0.9500
C10 C11 1.387(8)
C10 H10 0.9500
C11 C12 1.413(7)
C11 H11 0.9500
C12 N3 1.391(6)
C13 C14 1.380(7)
C13 C18 1.403(7)
C13 N2 1.459(6)
C14 C15 1.380(8)
C14 H14 0.9500
C15 C16 1.382(8)
C15 H15 0.9500
C16 C17 1.390(7)
C16 H16 0.9500
C17 C18 1.399(7)
C17 H17 0.9500
C18 N1 1.399(6)
C19 N1 1.473(6)
C19 P4 1.847(5)
C19 H19A 0.9900
C19 H19B 0.9900
C20 C22 1.527(8)
C20 C21 1.536(7)
C20 P4 1.854(5)
C20 H20 1.0000
C21 H21A 0.9800
C21 H21B 0.9800
C21 H21C 0.9800
C22 H22A 0.9800
C22 H22B 0.9800
C22 H22C 0.9800
C23 C105 1.529(8)
C23 C24 1.536(7)
C23 P4 1.854(5)
C23 H23 1.0000
C24 H24A 0.9800
C24 H24B 0.9800
C24 H24C 0.9800
C25 N4 1.465(7)
C25 P5 1.841(6)
C25 H25A 0.9900
C25 H25B 0.9900
C26 C400 1.315(12)
C26 C27 1.582(11)
C26 P5 1.930(9)
C26 H26 1.0000
C27 H27A 0.9800
C27 H27B 0.9800
C27 H27C 0.9800
C31 N3 1.458(6)
C31 P6 1.842(5)
C31 H31A 0.9900
C31 H31B 0.9900
C32 C33 1.525(8)
C32 H32A 0.9800
C32 H32B 0.9800
C32 H32C 0.9800
C33 C34 1.526(8)
C33 P6 1.856(5)
C33 H33 1.0000
C34 H34A 0.9800
C34 H34B 0.9800
C34 H34C 0.9800
C35 C36 1.535(7)
C35 H35A 0.9800
C35 H35B 0.9800
C35 H35C 0.9800
C36 C37 1.527(8)
C36 P6 1.845(6)
C36 H36 1.0000
C37 H37A 0.9800
C37 H37B 0.9800
C37 H37C 0.9800
C38 O3 1.160(6)
C38 Co2 1.742(5)
C38 U2 3.051(5)
C39 O1 1.155(7)
C39 Co2 1.764(6)
C40 O2 1.156(7)
C40 Co2 1.761(7)
C41 O4 1.164(7)
C41 Co1 1.743(7)
C42 O6 1.157(7)
C42 Co1 1.756(8)
C43 N8 1.387(7)
C43 C48 1.394(8)
C43 C44 1.423(7)
C44 C45 1.380(7)
C44 N5 1.460(7)
C45 C46 1.383(8)
C45 H45 0.9500
C46 C47 1.381(8)
C46 H46 0.9500
C47 C48 1.383(8)
C47 H47 0.9500
C48 H48 0.9500
C49 C54 1.374(7)
C49 C50 1.393(7)
C49 H49 0.9500
C50 C51 1.383(8)
C50 H50 0.9500
C51 C52 1.375(8)
C51 H51 0.9500
C52 C53 1.408(7)
C52 H52 0.9500
C53 C54 1.394(7)
C53 N7 1.400(7)
C54 N5 1.470(6)
C55 C56 1.387(7)
C55 C60 1.402(7)
C55 N5 1.457(7)
C56 C57 1.375(8)
C56 H56 0.9500
C57 C58 1.392(7)
C57 H57 0.9500
C58 C59 1.384(7)
C58 H58 0.9500
C59 C60 1.404(7)
C59 H59 0.9500
C60 N6 1.401(6)
C61 N6 1.470(6)
C61 P3 1.846(5)
C61 H61A 0.9900
C61 H61B 0.9900
C62 C64 1.530(7)
C62 C63 1.536(7)
C62 P3 1.856(6)
C62 H62 1.0000
C63 H63A 0.9800
C63 H63B 0.9800
C63 H63C 0.9800
C64 H64A 0.9800
C64 H64B 0.9800
C64 H64C 0.9800
C65 C67 1.527(7)
C65 C66 1.531(8)
C65 P3 1.863(5)
C65 H65 1.0000
C66 H66A 0.9800
C66 H66B 0.9800
C66 H66C 0.9800
C67 H67A 0.9800
C67 H67B 0.9800
C67 H67C 0.9800
C68 N7 1.457(7)
C68 P2 1.840(6)
C68 H68A 0.9900
C68 H68B 0.9900
C69 C71 1.517(13)
C69 C70 1.535(13)
C69 P2 1.851(6)
C69 H69 1.0000
C70 H70A 0.9800
C70 H70B 0.9800
C70 H70C 0.9800
C71 H71A 0.9800
C71 H71B 0.9800
C71 H71C 0.9800
C72 C73 1.520(8)
C72 C74 1.538(8)
C72 P2 1.842(7)
C72 H72 1.0000
C73 H73A 0.9800
C73 H73B 0.9800
C73 H73C 0.9800
C74 H74A 0.9800
C74 H74B 0.9800
C74 H74C 0.9800
C75 N8 1.454(7)
C75 P1 1.836(6)
C75 H75A 0.9900
C75 H75B 0.9900
C76 C78 1.531(10)
C76 C77 1.533(10)
C76 P1 1.859(6)
C76 H76 1.0000
C77 H77A 0.9800
C77 H77B 0.9800
C77 H77C 0.9800
C78 H78A 0.9800
C78 H78B 0.9800
C78 H78C 0.9800
C79 C80 1.553(10)
C79 H79A 0.9800
C79 H79B 0.9800
C79 H79C 0.9800
C80 C81 1.463(10)
C80 P1 1.884(7)
C80 H80 1.0000
C81 H81A 0.9800
C81 H81B 0.9800
C81 H81C 0.9800
C83 C88 1.358(13)
C83 C84 1.431(12)
C83 H83 0.9500
C84 C86 1.388(11)
C84 C85 1.426(13)
C85 H85A 0.9800
C85 H85B 0.9800
C85 H85C 0.9800
C86 C89 1.400(13)
C86 H86 0.9500
C87 C89 1.310(14)
C87 C88 1.423(14)
C87 H87 0.9500
C88 H88 0.9500
C89 H89 0.9500
C90 C93 1.375(17)
C90 C91 1.393(17)
C90 H90 0.9500
C91 C92 1.344(17)
C91 H91 0.9500
C92 C94 1.353(17)
C92 H92 0.9500
C93 C95 1.333(18)
C93 H93 0.9500
C94 C95 1.55(2)
C94 H94 0.9500
C95 C96 1.331(16)
C96 H96A 0.9800
C96 H96B 0.9800
C96 H96C 0.9800
C97 C102 1.358(13)
C97 C98 1.378(12)
C97 H97 0.9500
C98 C99 1.270(12)
C98 H98 0.9500
C99 C100 1.512(16)
C99 H99 0.9500
C100 C101 1.343(15)
C100 H100 0.9500
C101 C102 1.474(15)
C101 H101 0.9500
C102 C103 1.392(17)
C103 H10A 0.9800
C103 H10B 0.9800
C103 H10C 0.9800
C104 O5 1.164(7)
C104 Co1 1.762(6)
C105 H10D 0.9800
C105 H10E 0.9800
C105 H10F 0.9800
C300 C302 1.669(14)
C300 H30A 0.9800
C300 H30B 0.9800
C300 H30C 0.9800
C302 C304 1.332(13)
C302 P5 1.864(10)
C302 H302 1.0000
C304 H30D 0.9800
C304 H30E 0.9800
C304 H30F 0.9800
C400 H40A 0.9800
C400 H40B 0.9800
C400 H40C 0.9800
N1 U2 2.287(4)
N2 U2 2.568(4)
N3 U2 2.304(4)
N4 U2 2.258(4)
N5 U1 2.576(4)
N6 U1 2.287(4)
N7 U1 2.298(5)
N8 U1 2.276(5)
P1 U1 3.2490(17)
P2 U1 3.0754(18)
P3 Co1 2.1960(15)
P4 Co2 2.1997(15)
P5 U2 3.1743(15)
P6 U2 3.1046(14)
Co1 U1 3.0263(7)
Co2 U2 3.0375(7)

loop_
_platon_squeeze_void_nr
_platon_squeeze_void_average_x
_platon_squeeze_void_average_y
_platon_squeeze_void_average_z
_platon_squeeze_void_volume
_platon_squeeze_void_count_electrons
_platon_squeeze_void_content
1 0.000 0.000 0.000 197 54 ' '
2 0.000 0.000 0.500 187 54 ' '
3 0.372 0.327 0.917 10 1 ' '
4 0.628 0.673 0.083 10 1 ' '

loop_
_cod_changelog_entry_id
_cod_changelog_entry_author
_cod_changelog_entry_date
_cod_changelog_entry_text
1 'Vaitkus, Antanas' 2022-05-09T04:30:00+03:00
;
 Removed the '&#x00E2;&#x0080;&#x0098;' and '&#x00E2;&#x0080;&#x0099;'
 sequences from the value of the '_chemical_name_common' data item.
;
